data_4060056
loop_
_publ_author_name
'Jinzhu Chen'
'Zhengkun Yu'
'Zhaoyan Zheng'
'Kaichun Gu'
'Sizhong Wu'
'Fanlong Zeng'
'Weiqiang Tan'
'Xiaowei Wu'
'Wenjing Xiao'

_publ_section_title
;
 Chemoselective Stepwise Demetalation of Unusually Stable Fischer
 Biscarbene Complexes by Domino [4+2]/[2+2] Cycloaddition of
 2-Isopropenyl-2-oxazoline to 1-Alkynyl Fischer Carbene Complexes of
 Chromium and Tungsten
;
_journal_name_full Organometallics
_journal_page_first 302
_journal_page_last 308
_journal_paper_doi 10.1021/om049213d
_journal_volume 24
_journal_year 2005
_chemical_formula_sum 'C20 H15 N O7 W'
_chemical_formula_weight 565.18
_chemical_name_systematic
; 
 ? 
;
_space_group_IT_number 2
_symmetry_cell_setting triclinic
_symmetry_space_group_name_Hall '-P 1'
_symmetry_space_group_name_H-M 'P -1'
_atom_sites_solution_hydrogens geom
_atom_sites_solution_primary direct
_atom_sites_solution_secondary difmap
_audit_creation_method SHELXL-97
_cell_angle_alpha 65.069(2)
_cell_angle_beta 82.996(2)
_cell_angle_gamma 79.906(2)
_cell_formula_units_Z 2
_cell_length_a 7.4353(7)
_cell_length_b 12.1255(11)
_cell_length_c 12.5732(12)
_cell_measurement_reflns_used 3202
_cell_measurement_temperature 293(2)
_cell_measurement_theta_max 52.692
_cell_measurement_theta_min 5.573
_cell_volume 1010.55(16)
_computing_cell_refinement 'Bruker SMART'
_computing_data_collection 'Bruker SMART'
_computing_data_reduction 'Bruker SHELXTL'
_computing_molecular_graphics 'Bruker SHELXTL'
_computing_publication_material 'Bruker SHELXTL'
_computing_structure_refinement 'SHELXL-97 (Sheldrick, 1997)'
_computing_structure_solution 'SHELXS-97 (Sheldrick, 1990)'
_diffrn_ambient_temperature 293(2)
_diffrn_measured_fraction_theta_full 0.972
_diffrn_measured_fraction_theta_max 0.972
_diffrn_measurement_device_type 'CCD area detector'
_diffrn_measurement_method 'phi and omega scans'
_diffrn_radiation_monochromator graphite
_diffrn_radiation_source 'fine-focus sealed tube'
_diffrn_radiation_type MoK\a
_diffrn_radiation_wavelength 0.71073
_diffrn_reflns_av_R_equivalents 0.1375
_diffrn_reflns_av_sigmaI/netI 0.0979
_diffrn_reflns_limit_h_max 9
_diffrn_reflns_limit_h_min -9
_diffrn_reflns_limit_k_max 15
_diffrn_reflns_limit_k_min -15
_diffrn_reflns_limit_l_max 16
_diffrn_reflns_limit_l_min -12
_diffrn_reflns_number 5994
_diffrn_reflns_theta_full 27.00
_diffrn_reflns_theta_max 27.00
_diffrn_reflns_theta_min 1.79
_exptl_absorpt_coefficient_mu 5.757
_exptl_absorpt_correction_T_max 1.00000
_exptl_absorpt_correction_T_min 0.47279
_exptl_absorpt_correction_type empirical
_exptl_crystal_colour red
_exptl_crystal_density_diffrn 1.857
_exptl_crystal_density_method 'not measured'
_exptl_crystal_F_000 544
_exptl_crystal_size_max 0.425
_exptl_crystal_size_mid 0.196
_exptl_crystal_size_min 0.091
_refine_diff_density_max 4.217
_refine_diff_density_min -3.525
_refine_diff_density_rms 0.317
_refine_ls_extinction_method none
_refine_ls_goodness_of_fit_ref 1.037
_refine_ls_hydrogen_treatment mixed
_refine_ls_matrix_type full
_refine_ls_number_parameters 263
_refine_ls_number_reflns 4294
_refine_ls_number_restraints 0
_refine_ls_restrained_S_all 1.037
_refine_ls_R_factor_all 0.0757
_refine_ls_R_factor_gt 0.0719
_refine_ls_shift/su_max 0.000
_refine_ls_shift/su_mean 0.000
_refine_ls_structure_factor_coef Fsqd
_refine_ls_weighting_details 'calc w=1/[\s^2^(Fo^2^)+(0.1203P)^2^+0.0000P] where P=(Fo^2^+2Fc^2^)/3'
_refine_ls_weighting_scheme calc
_refine_ls_wR_factor_gt 0.1744
_refine_ls_wR_factor_ref 0.1776
_reflns_number_gt 3779
_reflns_number_total 4294
_reflns_threshold_expression >2sigma(I)
_cod_depositor_comments
;
The following automatic conversions were performed:
'_symmetry_cell_setting' value 'Triclinic' changed to 'triclinic'
according to '/home/saulius/struct/CIF-dictionaries/cif_core.dic'
dictionary named 'cif_core.dic' version 2.4.1 from 2010-06-29.

Automatic conversion script
Id: cif_fix_enum 1527 2010-12-29 10:47:43Z saulius 
;
_cod_original_sg_symbol_H-M P-1
_cod_database_code 4060056

loop_
_symmetry_equiv_pos_as_xyz
'x, y, z'
'-x, -y, -z'

loop_
_atom_site_label
_atom_site_type_symbol
_atom_site_fract_x
_atom_site_fract_y
_atom_site_fract_z
_atom_site_U_iso_or_equiv
_atom_site_adp_type
_atom_site_occupancy
_atom_site_symmetry_multiplicity
_atom_site_calc_flag
_atom_site_refinement_flags
W W 0.05234(5) 0.26686(3) 0.45697(3) 0.04077(18) Uani 1 1 d .
N1 N 0.3089(10) 0.0950(6) 0.1629(7) 0.0384(15) Uani 1 1 d .
O1 O 0.0354(17) 0.5229(9) 0.2363(9) 0.079(3) Uani 1 1 d .
O2 O 0.3872(17) 0.3191(12) 0.5533(13) 0.099(4) Uani 1 1 d .
O3 O -0.2178(17) 0.3971(11) 0.5952(10) 0.095(3) Uani 1 1 d .
O4 O 0.0678(16) 0.0111(9) 0.6769(9) 0.082(3) Uani 1 1 d .
O5 O -0.2963(15) 0.2111(10) 0.3782(10) 0.076(3) Uani 1 1 d .
O6 O 0.3039(10) 0.0654(6) 0.4063(6) 0.0535(17) Uani 1 1 d .
O7 O 0.2741(13) -0.0322(7) 0.0832(9) 0.071(2) Uani 1 1 d .
C1 C 0.0397(19) 0.4303(11) 0.3175(11) 0.059(3) Uani 1 1 d .
C2 C 0.2679(19) 0.3054(11) 0.5203(13) 0.063(3) Uani 1 1 d .
C3 C -0.1193(17) 0.3484(10) 0.5479(10) 0.052(3) Uani 1 1 d .
C4 C 0.0678(19) 0.1008(12) 0.5927(11) 0.061(3) Uani 1 1 d .
C5 C -0.1665(17) 0.2267(10) 0.4043(11) 0.056(3) Uani 1 1 d .
C6 C 0.2405(13) 0.1839(8) 0.3575(8) 0.0387(18) Uani 1 1 d .
C7 C 0.3025(13) 0.2509(8) 0.2370(8) 0.0417(19) Uani 1 1 d .
H7 H 0.3333 0.3282 0.2187 0.050 Uiso 1 1 calc R
C8 C 0.3209(11) 0.2145(8) 0.1480(8) 0.0374(17) Uani 1 1 d .
C9 C 0.3995(15) -0.0129(9) 0.2566(10) 0.052(2) Uani 1 1 d .
H9A H 0.5060 -0.0484 0.2232 0.063 Uiso 1 1 calc R
H9B H 0.3166 -0.0739 0.2921 0.063 Uiso 1 1 calc R
C10 C 0.4583(15) 0.0180(10) 0.3503(10) 0.057(3) Uani 1 1 d .
H10A H 0.5225 -0.0551 0.4087 0.068 Uiso 1 1 calc R
H10B H 0.5420 0.0786 0.3153 0.068 Uiso 1 1 calc R
C11 C 0.2327(13) 0.0683(9) 0.0822(9) 0.046(2) Uani 1 1 d .
C12 C 0.0943(15) 0.1607(9) 0.0027(9) 0.050(2) Uani 1 1 d .
C13 C -0.0382(14) 0.2185(10) 0.0463(10) 0.063(3) Uani 1 1 d .
H13A H -0.1351 0.2673 0.0006 0.075 Uiso 1 1 calc R
H13B H -0.0354 0.2107 0.1229 0.075 Uiso 1 1 calc R
C14 C 0.102(2) 0.1675(14) -0.1178(12) 0.076(4) Uani 1 1 d .
H14A H 0.1000 0.0871 -0.1145 0.114 Uiso 1 1 calc R
H14B H 0.2119 0.1980 -0.1593 0.114 Uiso 1 1 calc R
H14C H -0.0024 0.2217 -0.1579 0.114 Uiso 1 1 calc R
C15 C 0.3639(12) 0.3033(8) 0.0268(8) 0.0393(17) Uani 1 1 d .
C16 C 0.2919(16) 0.4267(9) -0.0116(9) 0.053(2) Uani 1 1 d .
H16 H 0.2119 0.4543 0.0377 0.063 Uiso 1 1 calc R
C17 C 0.340(2) 0.5085(11) -0.1237(10) 0.065(3) Uani 1 1 d .
H17 H 0.2911 0.5910 -0.1494 0.079 Uiso 1 1 calc R
C18 C 0.457(2) 0.4691(13) -0.1964(11) 0.071(4) Uani 1 1 d .
H18 H 0.4890 0.5244 -0.2715 0.086 Uiso 1 1 calc R
C19 C 0.5267(16) 0.3482(12) -0.1586(10) 0.061(3) Uani 1 1 d .
H19 H 0.6063 0.3218 -0.2089 0.073 Uiso 1 1 calc R
C20 C 0.4827(15) 0.2643(10) -0.0483(9) 0.051(2) Uani 1 1 d .
H20 H 0.5320 0.1820 -0.0242 0.061 Uiso 1 1 calc R

loop_
_atom_site_aniso_label
_atom_site_aniso_U_11
_atom_site_aniso_U_22
_atom_site_aniso_U_33
_atom_site_aniso_U_23
_atom_site_aniso_U_13
_atom_site_aniso_U_12
W 0.0414(3) 0.0382(2) 0.0395(3) -0.01089(17) -0.00423(15) -0.00900(15)
N1 0.035(4) 0.034(3) 0.046(4) -0.016(3) -0.008(3) -0.001(3)
O1 0.096(8) 0.051(5) 0.070(6) -0.001(4) -0.006(5) -0.020(5)
O2 0.083(7) 0.097(8) 0.136(10) -0.055(8) -0.046(7) -0.014(6)
O3 0.105(9) 0.091(7) 0.090(7) -0.045(6) 0.021(6) -0.012(6)
O4 0.079(7) 0.065(6) 0.066(6) 0.010(4) 0.001(5) -0.015(5)
O5 0.070(6) 0.064(5) 0.093(7) -0.022(5) -0.027(5) -0.017(5)
O6 0.054(4) 0.042(4) 0.049(4) -0.006(3) -0.007(3) 0.004(3)
O7 0.072(5) 0.052(4) 0.108(7) -0.049(5) -0.020(5) -0.001(4)
C1 0.068(7) 0.050(6) 0.062(7) -0.022(5) -0.020(5) -0.004(5)
C2 0.064(7) 0.049(6) 0.080(8) -0.024(6) -0.025(6) -0.006(5)
C3 0.063(7) 0.055(6) 0.047(5) -0.032(5) 0.021(5) -0.017(5)
C4 0.060(7) 0.057(7) 0.055(7) -0.013(5) -0.012(5) 0.000(5)
C5 0.058(6) 0.039(5) 0.068(7) -0.014(5) -0.019(5) -0.009(4)
C6 0.044(5) 0.034(4) 0.036(4) -0.012(3) -0.007(3) -0.004(3)
C7 0.047(5) 0.032(4) 0.043(5) -0.011(3) -0.006(4) -0.008(4)
C8 0.031(4) 0.032(4) 0.047(5) -0.014(4) -0.004(3) -0.003(3)
C9 0.047(5) 0.043(5) 0.061(6) -0.019(5) -0.016(5) 0.013(4)
C10 0.045(5) 0.051(6) 0.063(6) -0.016(5) -0.021(5) 0.013(4)
C11 0.038(5) 0.044(5) 0.063(6) -0.026(4) -0.003(4) -0.009(4)
C12 0.051(6) 0.046(5) 0.053(5) -0.015(4) -0.012(4) -0.014(4)
C13 0.046(6) 0.060(7) 0.068(8) -0.012(6) -0.017(5) -0.001(5)
C14 0.083(9) 0.094(10) 0.069(8) -0.043(7) -0.014(7) -0.025(8)
C15 0.035(4) 0.039(4) 0.040(4) -0.012(4) -0.003(3) -0.008(3)
C16 0.061(6) 0.042(5) 0.049(5) -0.012(4) -0.006(4) -0.006(4)
C17 0.087(9) 0.048(6) 0.056(6) -0.010(5) -0.008(6) -0.022(6)
C18 0.080(9) 0.078(8) 0.049(6) -0.012(6) 0.005(6) -0.036(7)
C19 0.051(6) 0.077(8) 0.055(6) -0.027(6) 0.012(5) -0.020(5)
C20 0.040(5) 0.050(5) 0.062(6) -0.023(5) 0.001(4) -0.009(4)

loop_
_atom_type_symbol
_atom_type_description
_atom_type_scat_dispersion_real
_atom_type_scat_dispersion_imag
_atom_type_scat_source
C C 0.0033 0.0016 'International Tables Vol C Tables 4.2.6.8 and 6.1.1.4'
H H 0.0000 0.0000 'International Tables Vol C Tables 4.2.6.8 and 6.1.1.4'
N N 0.0061 0.0033 'International Tables Vol C Tables 4.2.6.8 and 6.1.1.4'
O O 0.0106 0.0060 'International Tables Vol C Tables 4.2.6.8 and 6.1.1.4'
W W -0.8490 6.8722 'International Tables Vol C Tables 4.2.6.8 and 6.1.1.4'

loop_
_geom_angle_atom_site_label_1
_geom_angle_atom_site_label_2
_geom_angle_atom_site_label_3
_geom_angle
C4 W C1 178.1(4)
C4 W C3 93.2(5)
C1 W C3 88.6(5)
C4 W C5 88.7(5)
C1 W C5 90.6(5)
C3 W C5 89.6(5)
C4 W C2 89.3(5)
C1 W C2 91.4(5)
C3 W C2 87.9(5)
C5 W C2 176.7(5)
C4 W C6 88.0(4)
C1 W C6 90.2(4)
C3 W C6 178.4(3)
C5 W C6 91.6(4)
C2 W C6 91.1(5)
C11 N1 C8 123.4(8)
C11 N1 C9 114.0(7)
C8 N1 C9 122.1(8)
C6 O6 C10 119.0(8)
O1 C1 W 178.5(13)
O2 C2 W 175.5(12)
O3 C3 W 177.5(12)
O4 C4 W 173.5(12)
O5 C5 W 174.4(12)
O6 C6 C7 116.5(8)
O6 C6 W 120.0(7)
C7 C6 W 123.5(6)
C8 C7 C6 127.7(8)
C8 C7 H7 116.1
C6 C7 H7 116.1
C7 C8 N1 123.9(8)
C7 C8 C15 119.3(8)
N1 C8 C15 116.7(7)
N1 C9 C10 112.1(8)
N1 C9 H9A 109.2
C10 C9 H9A 109.2
N1 C9 H9B 109.2
C10 C9 H9B 109.2
H9A C9 H9B 107.9
O6 C10 C9 111.1(8)
O6 C10 H10A 109.4
C9 C10 H10A 109.4
O6 C10 H10B 109.4
C9 C10 H10B 109.4
H10A C10 H10B 108.0
O7 C11 N1 118.3(10)
O7 C11 C12 121.5(9)
N1 C11 C12 120.0(8)
C13 C12 C14 123.8(11)
C13 C12 C11 119.1(9)
C14 C12 C11 116.5(10)
C12 C13 H13A 120.0
C12 C13 H13B 120.0
H13A C13 H13B 120.0
C12 C14 H14A 109.5
C12 C14 H14B 109.5
H14A C14 H14B 109.5
C12 C14 H14C 109.5
H14A C14 H14C 109.5
H14B C14 H14C 109.5
C20 C15 C16 119.1(9)
C20 C15 C8 119.9(8)
C16 C15 C8 120.9(8)
C17 C16 C15 119.7(10)
C17 C16 H16 120.1
C15 C16 H16 120.1
C18 C17 C16 120.6(12)
C18 C17 H17 119.7
C16 C17 H17 119.7
C19 C18 C17 119.5(11)
C19 C18 H18 120.2
C17 C18 H18 120.2
C18 C19 C20 121.7(11)
C18 C19 H19 119.1
C20 C19 H19 119.1
C19 C20 C15 119.3(10)
C19 C20 H20 120.3
C15 C20 H20 120.3

loop_
_geom_bond_atom_site_label_1
_geom_bond_atom_site_label_2
_geom_bond_distance
W C4 2.013(13)
W C1 2.014(13)
W C3 2.017(9)
W C5 2.034(11)
W C2 2.075(12)
W C6 2.162(9)
N1 C11 1.391(12)
N1 C8 1.398(10)
N1 C9 1.464(12)
O1 C1 1.155(16)
O2 C2 1.089(16)
O3 C3 1.130(13)
O4 C4 1.154(16)
O5 C5 1.126(15)
O6 C6 1.324(11)
O6 C10 1.434(13)
O7 C11 1.198(12)
C6 C7 1.446(12)
C7 C8 1.351(12)
C7 H7 0.9300
C8 C15 1.483(12)
C9 C10 1.509(15)
C9 H9A 0.9700
C9 H9B 0.9700
C10 H10A 0.9700
C10 H10B 0.9700
C11 C12 1.489(14)
C12 C13 1.308(15)
C12 C14 1.477(16)
C13 H13A 0.9300
C13 H13B 0.9300
C14 H14A 0.9600
C14 H14B 0.9600
C14 H14C 0.9600
C15 C20 1.387(13)
C15 C16 1.391(13)
C16 C17 1.384(15)
C16 H16 0.9300
C17 C18 1.362(19)
C17 H17 0.9300
C18 C19 1.360(19)
C18 H18 0.9300
C19 C20 1.372(16)
C19 H19 0.9300
C20 H20 0.9300

loop_
_geom_torsion_atom_site_label_1
_geom_torsion_atom_site_label_2
_geom_torsion_atom_site_label_3
_geom_torsion_atom_site_label_4
_geom_torsion
C4 W C1 O1 -27(53)
C3 W C1 O1 174(46)
C5 W C1 O1 -97(46)
C2 W C1 O1 86(46)
C6 W C1 O1 -5(46)
C4 W C2 O2 55(19)
C1 W C2 O2 -124(19)
C3 W C2 O2 148(19)
C5 W C2 O2 108(19)
C6 W C2 O2 -33(19)
C4 W C3 O3 -153(25)
C1 W C3 O3 26(25)
C5 W C3 O3 -65(25)
C2 W C3 O3 118(25)
C6 W C3 O3 70(32)
C1 W C4 O4 -168(12)
C3 W C4 O4 -9(11)
C5 W C4 O4 -98(11)
C2 W C4 O4 79(11)
C6 W C4 O4 170(11)
C4 W C5 O5 108(12)
C1 W C5 O5 -74(12)
C3 W C5 O5 15(12)
C2 W C5 O5 54(15)
C6 W C5 O5 -164(12)
C10 O6 C6 C7 15.0(13)
C10 O6 C6 W -165.7(7)
C4 W C6 O6 -0.1(8)
C1 W C6 O6 -179.4(8)
C3 W C6 O6 137(13)
C5 W C6 O6 -88.8(8)
C2 W C6 O6 89.2(8)
C4 W C6 C7 179.1(8)
C1 W C6 C7 -0.2(8)
C3 W C6 C7 -44(14)
C5 W C6 C7 90.5(8)
C2 W C6 C7 -91.6(8)
O6 C6 C7 C8 42.1(14)
W C6 C7 C8 -137.2(9)
C6 C7 C8 N1 -10.4(15)
C6 C7 C8 C15 172.2(9)
C11 N1 C8 C7 144.6(9)
C9 N1 C8 C7 -44.5(13)
C11 N1 C8 C15 -37.9(12)
C9 N1 C8 C15 133.0(9)
C11 N1 C9 C10 -172.6(9)
C8 N1 C9 C10 15.7(13)
C6 O6 C10 C9 -85.0(11)
N1 C9 C10 O6 61.7(12)
C8 N1 C11 O7 158.6(10)
C9 N1 C11 O7 -13.0(14)
C8 N1 C11 C12 -25.3(13)
C9 N1 C11 C12 163.1(9)
O7 C11 C12 C13 130.7(12)
N1 C11 C12 C13 -45.2(13)
O7 C11 C12 C14 -40.6(15)
N1 C11 C12 C14 143.4(10)
C7 C8 C15 C20 141.8(9)
N1 C8 C15 C20 -35.8(12)
C7 C8 C15 C16 -35.8(13)
N1 C8 C15 C16 146.6(9)
C20 C15 C16 C17 -0.1(16)
C8 C15 C16 C17 177.6(10)
C15 C16 C17 C18 -0.2(18)
C16 C17 C18 C19 0(2)
C17 C18 C19 C20 0(2)
C18 C19 C20 C15 0.0(18)
C16 C15 C20 C19 0.1(15)
C8 C15 C20 C19 -177.6(10)
